data_4067973
loop_
_publ_author_name
'Ghereg, Dumitru'
'Sotiropoulos, Jean-Marc'
'Escudi\'e, Jean'
'Miqueu, Karinne'
'Matioszek, Dimitri'
'Ladeira, Sonia'
'Saffon-Merceron, Nathalie'

_publ_section_title
;
 Versatile 1,2- and 1,3-Dipole Behavior of the 1-Arsa-3-Germaallene
 Tip(t-Bu)Ge&#x2550;C&#x2550;AsMes*: Formation of a Heterocyclic
 Arsa(germa)carbene (AsGeHC)
;
_journal_issue 3
_journal_name_full Organometallics
_journal_page_first 930
_journal_paper_doi 10.1021/om200968x
_journal_volume 31
_journal_year 2012
_chemical_absolute_configuration ad
_chemical_compound_source 'synthesis as described'
_chemical_formula_moiety 'C52 H71 As Ge O2'
_chemical_formula_sum 'C52 H71 As Ge O2'
_chemical_formula_weight 875.62
_chemical_name_systematic
;
 ?
;
_space_group_IT_number 4
_symmetry_cell_setting monoclinic
_symmetry_Int_Tables_number 4
_symmetry_space_group_name_Hall 'P 2yb'
_symmetry_space_group_name_H-M 'P 1 21 1'
_atom_sites_solution_hydrogens geom
_atom_sites_solution_primary direct
_atom_sites_solution_secondary difmap
_cell_angle_alpha 90
_cell_angle_beta 99.647(3)
_cell_angle_gamma 90
_cell_formula_units_Z 4
_cell_length_a 9.9250(6)
_cell_length_b 23.8454(15)
_cell_length_c 22.0595(13)
_cell_measurement_reflns_used 7481
_cell_measurement_temperature 193(2)
_cell_measurement_theta_max 21.18
_cell_measurement_theta_min 2.54
_cell_measurement_wavelength 0.71073
_cell_volume 5146.9(5)
_computing_cell_refinement 'Bruker SAINT'
_computing_data_collection 'Bruker APEX2'
_computing_data_reduction 'Bruker SAINT'
_computing_molecular_graphics 'Ortep-3 for Windows (Farrugia, 1997)'
_computing_publication_material 'WinGX publication routines (Farrugia, 1999)'
_computing_structure_refinement 'SHELXL-97 (Sheldrick, 1997)'
_computing_structure_solution 'SHELXS-97 (Sheldrick, 1990)'
_diffrn_ambient_temperature 193(2)
_diffrn_measured_fraction_theta_full 0.981
_diffrn_measured_fraction_theta_max 0.981
_diffrn_measurement_device_type 'Bruker Kappa APEX II Quazar'
_diffrn_measurement_method 'phi and omega scans'
_diffrn_radiation_monochromator 'multilayer optics'
_diffrn_radiation_probe x-ray
_diffrn_radiation_source 'microfocus sealed tube'
_diffrn_radiation_type MoK\a
_diffrn_radiation_wavelength 0.71073
_diffrn_reflns_av_R_equivalents 0.1122
_diffrn_reflns_av_unetI/netI 0.1656
_diffrn_reflns_limit_h_max 12
_diffrn_reflns_limit_h_min -12
_diffrn_reflns_limit_k_max 28
_diffrn_reflns_limit_k_min -29
_diffrn_reflns_limit_l_max 27
_diffrn_reflns_limit_l_min -27
_diffrn_reflns_number 38494
_diffrn_reflns_theta_full 26.37
_diffrn_reflns_theta_max 26.37
_diffrn_reflns_theta_min 5.11
_diffrn_standards_decay_% 0
_diffrn_standards_interval_count 0
_diffrn_standards_interval_time 0
_diffrn_standards_number 0
_exptl_absorpt_coefficient_mu 1.267
_exptl_absorpt_correction_T_max 0.9511
_exptl_absorpt_correction_T_min 0.9130
_exptl_absorpt_correction_type multi-scan
_exptl_absorpt_process_details 'SADABS (Bruker-AXS)'
_exptl_crystal_colour yellow
_exptl_crystal_density_diffrn 1.13
_exptl_crystal_density_method 'not measured'
_exptl_crystal_description plate
_exptl_crystal_F_000 1856
_exptl_crystal_size_max 0.24
_exptl_crystal_size_mid 0.06
_exptl_crystal_size_min 0.04
_refine_diff_density_max 2.475
_refine_diff_density_min -0.701
_refine_diff_density_rms 0.142
_refine_ls_abs_structure_details 'Flack H D (1983), Acta Cryst. A39, 876-881'
_refine_ls_abs_structure_Flack 0.089(19)
_refine_ls_extinction_method none
_refine_ls_goodness_of_fit_ref 1.096
_refine_ls_hydrogen_treatment constr
_refine_ls_matrix_type full
_refine_ls_number_parameters 1101
_refine_ls_number_reflns 19545
_refine_ls_number_restraints 139
_refine_ls_restrained_S_all 1.095
_refine_ls_R_factor_all 0.1283
_refine_ls_R_factor_gt 0.0966
_refine_ls_shift/su_max 0.001
_refine_ls_shift/su_mean 0
_refine_ls_structure_factor_coef Fsqd
_refine_ls_weighting_details 'calc w=1/[\s^2^(Fo^2^)+(0.0633P)^2^+26.8454P] where P=(Fo^2^+2Fc^2^)/3'
_refine_ls_weighting_scheme calc
_refine_ls_wR_factor_gt 0.2415
_refine_ls_wR_factor_ref 0.2627
_reflns_number_gt 14884
_reflns_number_total 19545
_reflns_threshold_expression >2sigma(I)
_cod_data_source_file om200968x_si_002.cif
_cod_data_source_block 7
_cod_original_sg_symbol_H-M 'P 21'
_cod_database_code 4067973

loop_
_symmetry_equiv_pos_as_xyz
'x, y, z'
'-x, y+1/2, -z'

loop_
_atom_site_label
_atom_site_type_symbol
_atom_site_fract_x
_atom_site_fract_y
_atom_site_fract_z
_atom_site_U_iso_or_equiv
_atom_site_adp_type
_atom_site_occupancy
_atom_site_symmetry_multiplicity
_atom_site_calc_flag
_atom_site_refinement_flags
_atom_site_disorder_assembly
_atom_site_disorder_group
C1 C 0.5135(11) 0.0867(5) 0.2073(5) 0.040(3) Uani 1 1 d . . .
C2 C 0.4578(12) 0.1034(5) 0.2605(6) 0.046(3) Uani 1 1 d . . .
C3 C 0.4897(17) 0.1572(7) 0.2837(6) 0.066(4) Uani 1 1 d . . .
H3 H 0.4517 0.1693 0.3183 0.079 Uiso 1 1 calc R . .
C5 C 0.6195(18) 0.1771(6) 0.2076(7) 0.066(4) Uani 1 1 d . . .
H5 H 0.6722 0.2027 0.1883 0.079 Uiso 1 1 calc R . .
C6 C 0.5920(15) 0.1241(6) 0.1824(6) 0.055(3) Uani 1 1 d . . .
C7 C 0.3645(12) 0.0658(6) 0.2922(5) 0.045(3) Uani 1 1 d . . .
H7 H 0.3438 0.0309 0.2673 0.054 Uiso 1 1 calc R . .
C8 C 0.4356(15) 0.0496(6) 0.3560(6) 0.058(3) Uani 1 1 d . . .
H8A H 0.4577 0.0835 0.3807 0.087 Uiso 1 1 calc R . .
H8B H 0.5199 0.0292 0.3529 0.087 Uiso 1 1 calc R . .
H8C H 0.3751 0.0256 0.3755 0.087 Uiso 1 1 calc R . .
C9 C 0.2306(16) 0.0956(8) 0.2960(9) 0.086(6) Uani 1 1 d . . .
H9A H 0.1655 0.0689 0.3086 0.129 Uiso 1 1 calc R . .
H9B H 0.1927 0.1112 0.2556 0.129 Uiso 1 1 calc R . .
H9C H 0.2473 0.126 0.3262 0.129 Uiso 1 1 calc R . .
C4 C 0.573(2) 0.1930(6) 0.2590(7) 0.075(5) Uani 1 1 d . . .
C13 C 0.6459(19) 0.1117(6) 0.1212(7) 0.067(4) Uani 1 1 d . . .
H13 H 0.6174 0.0725 0.1087 0.08 Uiso 1 1 calc R . .
C14 C 0.8061(19) 0.1133(8) 0.1312(10) 0.089(6) Uani 1 1 d . . .
H14A H 0.8373 0.1522 0.1364 0.133 Uiso 1 1 calc R . .
H14B H 0.8379 0.0969 0.0953 0.133 Uiso 1 1 calc R . .
H14C H 0.843 0.0917 0.168 0.133 Uiso 1 1 calc R . .
C15 C 0.582(3) 0.1505(7) 0.0689(8) 0.103(7) Uani 1 1 d . . .
H15A H 0.6233 0.1878 0.075 0.154 Uiso 1 1 calc R . .
H15B H 0.4831 0.1535 0.0689 0.154 Uiso 1 1 calc R . .
H15C H 0.5973 0.1352 0.0295 0.154 Uiso 1 1 calc R . .
C16 C 0.3023(13) -0.0035(6) 0.1242(6) 0.048(3) Uani 1 1 d U . .
C17 C 0.2014(14) 0.0358(7) 0.1415(7) 0.061(3) Uani 1 1 d U . .
H17A H 0.2403 0.0737 0.145 0.092 Uiso 1 1 calc R . .
H17B H 0.1774 0.0245 0.181 0.092 Uiso 1 1 calc R . .
H17C H 0.1193 0.0355 0.1099 0.092 Uiso 1 1 calc R . .
C18 C 0.2478(14) -0.0642(6) 0.1289(7) 0.058(3) Uani 1 1 d . . .
H18A H 0.148 -0.0644 0.1175 0.087 Uiso 1 1 calc R . .
H18B H 0.2734 -0.0778 0.1712 0.087 Uiso 1 1 calc R . .
H18C H 0.2876 -0.0888 0.101 0.087 Uiso 1 1 calc R . .
C19 C 0.3217(14) 0.0079(7) 0.0597(5) 0.061(4) Uani 1 1 d . . .
H19A H 0.2425 -0.0061 0.0311 0.092 Uiso 1 1 calc R . .
H19B H 0.4045 -0.0111 0.0517 0.092 Uiso 1 1 calc R . .
H19C H 0.3308 0.0484 0.0539 0.092 Uiso 1 1 calc R . .
C20 C 0.6541(11) -0.0227(5) 0.1587(5) 0.036(2) Uani 1 1 d . . .
C21 C 0.7372(10) -0.0378(4) 0.2627(4) 0.028(2) Uani 1 1 d . . .
C22 C 0.6152(9) -0.0570(5) 0.2755(5) 0.031(2) Uani 1 1 d . . .
C23 C 0.8688(10) -0.0445(5) 0.3026(5) 0.038(2) Uani 1 1 d . . .
C24 C 0.9874(12) -0.0517(6) 0.2770(6) 0.051(3) Uani 1 1 d . . .
H24 H 0.9792 -0.0532 0.2335 0.061 Uiso 1 1 calc R . .
C25 C 1.1116(12) -0.0565(7) 0.3110(7) 0.060(4) Uani 1 1 d . . .
H25 H 1.1885 -0.0643 0.2919 0.072 Uiso 1 1 calc R . .
C26 C 1.1283(13) -0.0501(7) 0.3746(7) 0.062(4) Uani 1 1 d . . .
H26 H 1.2169 -0.0522 0.3987 0.074 Uiso 1 1 calc R . .
C27 C 1.0133(13) -0.0404(6) 0.4031(6) 0.053(3) Uani 1 1 d . . .
H27 H 1.0242 -0.0356 0.4464 0.064 Uiso 1 1 calc R . .
C28 C 0.8861(12) -0.0381(5) 0.3680(5) 0.042(3) Uani 1 1 d . . .
H28 H 0.8084 -0.0322 0.3872 0.05 Uiso 1 1 calc R . .
C29 C 0.5964(9) -0.1032(5) 0.3177(4) 0.029(2) Uani 1 1 d . . .
C30 C 0.6905(12) -0.1481(5) 0.3287(6) 0.047(3) Uani 1 1 d . . .
H30 H 0.7708 -0.1474 0.3105 0.056 Uiso 1 1 calc R . .
C31 C 0.6679(13) -0.1923(6) 0.3650(6) 0.050(3) Uani 1 1 d . . .
H31 H 0.7314 -0.2223 0.3719 0.06 Uiso 1 1 calc R . .
C32 C 0.5481(13) -0.1927(6) 0.3925(6) 0.050(3) Uani 1 1 d . . .
H32 H 0.5318 -0.2226 0.4188 0.059 Uiso 1 1 calc R . .
C33 C 0.4573(13) -0.1500(6) 0.3808(6) 0.051(3) Uani 1 1 d . . .
H33 H 0.376 -0.1513 0.3982 0.061 Uiso 1 1 calc R . .
C34 C 0.4783(10) -0.1051(5) 0.3449(4) 0.033(2) Uani 1 1 d . . .
H34 H 0.4136 -0.0754 0.3385 0.039 Uiso 1 1 calc R . .
C35 C 0.5974(13) -0.0989(6) 0.0474(5) 0.047(3) Uani 1 1 d . . .
C36 C 0.5805(13) -0.0721(6) -0.0122(5) 0.047(3) Uani 1 1 d . . .
C37 C 0.4638(16) -0.0864(6) -0.0514(5) 0.057(4) Uani 1 1 d . . .
H37 H 0.4469 -0.0677 -0.09 0.068 Uiso 1 1 calc R . .
C39 C 0.4018(15) -0.1553(6) 0.0159(6) 0.053(3) Uani 1 1 d . . .
H39 H 0.3429 -0.1847 0.024 0.063 Uiso 1 1 calc R . .
C41 C 0.6812(18) -0.0333(7) -0.0334(7) 0.069(4) Uani 1 1 d . . .
C42 C 0.830(2) -0.0589(11) -0.0171(12) 0.114(7) Uani 1 1 d U . .
H42A H 0.8666 -0.0656 -0.0551 0.171 Uiso 1 1 calc R . .
H42B H 0.8259 -0.0945 0.0048 0.171 Uiso 1 1 calc R . .
H42C H 0.8894 -0.0327 0.0091 0.171 Uiso 1 1 calc R . .
C43 C 0.664(4) 0.0257(9) -0.0090(11) 0.167(15) Uani 1 1 d . . .
H43A H 0.5782 0.0419 -0.0302 0.25 Uiso 1 1 calc R . .
H43B H 0.7407 0.0492 -0.0164 0.25 Uiso 1 1 calc R . .
H43C H 0.6624 0.0239 0.0352 0.25 Uiso 1 1 calc R . .
C44 C 0.657(3) -0.0299(11) -0.1043(8) 0.132(10) Uani 1 1 d . . .
H44A H 0.6783 -0.0662 -0.1212 0.199 Uiso 1 1 calc R . .
H44B H 0.7166 -0.001 -0.1172 0.199 Uiso 1 1 calc R . .
H44C H 0.5615 -0.0203 -0.1194 0.199 Uiso 1 1 calc R . .
C38 C 0.3689(14) -0.1252(6) -0.0399(6) 0.052(3) Uani 1 1 d D A .
C45 C 0.235(2) -0.1389(8) -0.0846(7) 0.087(6) Uani 1 1 d D . .
C46 C 0.216(4) -0.1045(19) -0.1477(18) 0.124(10) Uani 0.49 1 d PDU A 1
H46A H 0.213 -0.0643 -0.1389 0.186 Uiso 0.49 1 calc PR A 1
H46B H 0.1297 -0.1157 -0.1735 0.186 Uiso 0.49 1 calc PR A 1
H46C H 0.2921 -0.1124 -0.1693 0.186 Uiso 0.49 1 calc PR A 1
C47 C 0.216(4) -0.2012(15) -0.105(2) 0.104(10) Uani 0.49 1 d PDU A 1
H47A H 0.1719 -0.2032 -0.1477 0.157 Uiso 0.49 1 calc PR A 1
H47B H 0.1588 -0.2202 -0.0787 0.157 Uiso 0.49 1 calc PR A 1
H47C H 0.3055 -0.2197 -0.0998 0.157 Uiso 0.49 1 calc PR A 1
C48 C 0.113(3) -0.1284(19) -0.0514(18) 0.103(10) Uani 0.49 1 d PDU A 1
H48A H 0.1309 -0.1458 -0.0106 0.155 Uiso 0.49 1 calc PR A 1
H48B H 0.0304 -0.1448 -0.0754 0.155 Uiso 0.49 1 calc PR A 1
H48C H 0.1002 -0.0879 -0.0471 0.155 Uiso 0.49 1 calc PR A 1
C46' C 0.257(5) -0.169(2) -0.1461(18) 0.125(10) Uani 0.51 1 d PDU A 2
H46D H 0.2403 -0.1429 -0.1804 0.187 Uiso 0.51 1 calc PR A 2
H46E H 0.1934 -0.201 -0.1542 0.187 Uiso 0.51 1 calc PR A 2
H46F H 0.3512 -0.1833 -0.1416 0.187 Uiso 0.51 1 calc PR A 2
C47' C 0.129(4) -0.1762(18) -0.059(2) 0.117(10) Uani 0.51 1 d PDU A 2
H47D H 0.1587 -0.2154 -0.0576 0.176 Uiso 0.51 1 calc PR A 2
H47E H 0.0397 -0.173 -0.0859 0.176 Uiso 0.51 1 calc PR A 2
H47F H 0.1202 -0.1637 -0.0175 0.176 Uiso 0.51 1 calc PR A 2
C48' C 0.154(4) -0.0844(16) -0.098(2) 0.121(10) Uani 0.51 1 d PDU A 2
H48D H 0.0988 -0.0782 -0.0654 0.181 Uiso 0.51 1 calc PR A 2
H48E H 0.0941 -0.0872 -0.1376 0.181 Uiso 0.51 1 calc PR A 2
H48F H 0.2175 -0.053 -0.0983 0.181 Uiso 0.51 1 calc PR A 2
C40 C 0.5124(16) -0.1440(5) 0.0577(5) 0.051(3) Uani 1 1 d . . .
C53 C 0.0790(10) 0.4631(4) 0.3992(4) 0.029(2) Uani 1 1 d . . .
C54 C 0.1870(11) 0.4331(5) 0.4373(4) 0.039(2) Uani 1 1 d . . .
C55 C 0.1577(11) 0.3897(5) 0.4761(5) 0.034(2) Uani 1 1 d . . .
H55 H 0.2295 0.3716 0.5029 0.041 Uiso 1 1 calc R . .
C56 C 0.0200(13) 0.3731(5) 0.4749(5) 0.042(3) Uani 1 1 d . . .
C57 C -0.0792(11) 0.4003(4) 0.4362(5) 0.035(2) Uani 1 1 d . . .
H57 H -0.1714 0.389 0.4347 0.042 Uiso 1 1 calc R . .
C58 C -0.0511(10) 0.4448(4) 0.3980(4) 0.029(2) Uani 1 1 d . . .
C59 C 0.3395(11) 0.4454(5) 0.4388(5) 0.041(3) Uani 1 1 d . . .
H59 H 0.3477 0.4755 0.4081 0.049 Uiso 1 1 calc R . .
C60 C 0.4048(12) 0.4668(6) 0.5029(6) 0.052(3) Uani 1 1 d . . .
H60A H 0.3472 0.4963 0.5161 0.077 Uiso 1 1 calc R . .
H60B H 0.4957 0.482 0.5011 0.077 Uiso 1 1 calc R . .
H60C H 0.413 0.4357 0.5324 0.077 Uiso 1 1 calc R . .
C61 C 0.4154(14) 0.3938(6) 0.4216(7) 0.055(3) Uani 1 1 d . . .
H61A H 0.4173 0.3652 0.4537 0.083 Uiso 1 1 calc R . .
H61B H 0.5091 0.4041 0.4178 0.083 Uiso 1 1 calc R . .
H61C H 0.3684 0.3788 0.3824 0.083 Uiso 1 1 calc R . .
C62 C -0.0039(16) 0.3273(5) 0.5189(6) 0.052(3) Uani 1 1 d . . .
H62 H 0.0415 0.3387 0.561 0.063 Uiso 1 1 calc R . .
C63 C 0.059(2) 0.2712(5) 0.5035(7) 0.071(5) Uani 1 1 d . . .
H63A H 0.0188 0.2596 0.4618 0.106 Uiso 1 1 calc R . .
H63B H 0.0416 0.2425 0.5329 0.106 Uiso 1 1 calc R . .
H63C H 0.1583 0.2758 0.5059 0.106 Uiso 1 1 calc R . .
C64 C -0.1576(15) 0.3187(6) 0.5207(6) 0.055(3) Uani 1 1 d . . .
H64A H -0.2038 0.3055 0.4805 0.082 Uiso 1 1 calc R . .
H64B H -0.198 0.3543 0.5306 0.082 Uiso 1 1 calc R . .
H64C H -0.1684 0.2908 0.5522 0.082 Uiso 1 1 calc R . .
C65 C -0.1731(11) 0.4710(5) 0.3601(5) 0.037(2) Uani 1 1 d . . .
H65 H -0.1396 0.5008 0.3344 0.044 Uiso 1 1 calc R . .
C66 C -0.2709(12) 0.4993(6) 0.3985(6) 0.047(3) Uani 1 1 d . . .
H66A H -0.2984 0.472 0.4273 0.071 Uiso 1 1 calc R . .
H66B H -0.3521 0.5131 0.371 0.071 Uiso 1 1 calc R . .
H66C H -0.2242 0.5309 0.4215 0.071 Uiso 1 1 calc R . .
C67 C -0.2553(15) 0.4279(6) 0.3156(6) 0.059(3) Uani 1 1 d . . .
H67A H -0.1965 0.4127 0.288 0.089 Uiso 1 1 calc R . .
H67B H -0.3344 0.4465 0.2913 0.089 Uiso 1 1 calc R . .
H67C H -0.2866 0.3973 0.3394 0.089 Uiso 1 1 calc R . .
C68 C 0.1640(11) 0.5163(5) 0.2704(4) 0.036(2) Uani 1 1 d . . .
C69 C 0.2278(19) 0.5660(6) 0.2473(7) 0.068(4) Uani 1 1 d . . .
H69A H 0.2336 0.5606 0.2038 0.102 Uiso 1 1 calc R . .
H69B H 0.3198 0.5711 0.2709 0.102 Uiso 1 1 calc R . .
H69C H 0.1724 0.5992 0.2519 0.102 Uiso 1 1 calc R . .
C70 C 0.270(2) 0.4681(8) 0.2783(7) 0.088(6) Uani 1 1 d . . .
H70A H 0.304 0.4623 0.2395 0.132 Uiso 1 1 calc R . .
H70B H 0.2272 0.4336 0.2897 0.132 Uiso 1 1 calc R . .
H70C H 0.3469 0.478 0.3106 0.132 Uiso 1 1 calc R . .
C71 C 0.0374(15) 0.4966(10) 0.2280(6) 0.086(6) Uani 1 1 d . . .
H71A H -0.0406 0.5199 0.234 0.129 Uiso 1 1 calc R . .
H71B H 0.0188 0.4574 0.2373 0.129 Uiso 1 1 calc R . .
H71C H 0.0517 0.4995 0.1852 0.129 Uiso 1 1 calc R . .
C72 C -0.0027(9) 0.5903(4) 0.3698(4) 0.026(2) Uani 1 1 d . . .
C73 C 0.1308(10) 0.5993(4) 0.4692(4) 0.029(2) Uani 1 1 d . . .
C74 C 0.2477(9) 0.5968(4) 0.4467(5) 0.029(2) Uani 1 1 d . . .
C75 C 0.1173(10) 0.6108(4) 0.5335(4) 0.028(2) Uani 1 1 d . . .
C76 C -0.0019(11) 0.6380(5) 0.5458(5) 0.042(3) Uani 1 1 d . . .
H76 H -0.0709 0.6494 0.5129 0.051 Uiso 1 1 calc R . .
C77 C -0.0175(13) 0.6478(6) 0.6062(5) 0.051(3) Uani 1 1 d . . .
H77 H -0.0951 0.6679 0.6144 0.062 Uiso 1 1 calc R . .
C78 C 0.0758(13) 0.6292(6) 0.6536(5) 0.048(3) Uani 1 1 d . . .
H78 H 0.0601 0.6344 0.6946 0.058 Uiso 1 1 calc R . .
C79 C 0.1941(13) 0.6027(5) 0.6435(5) 0.046(3) Uani 1 1 d . . .
H79 H 0.2612 0.5912 0.6771 0.055 Uiso 1 1 calc R . .
C80 C 0.2128(11) 0.5933(5) 0.5839(5) 0.036(2) Uani 1 1 d . . .
H80 H 0.2929 0.5744 0.5768 0.043 Uiso 1 1 calc R . .
C81 C 0.3756(9) 0.6249(4) 0.4745(4) 0.029(2) Uani 1 1 d . . .
C82 C 0.3775(10) 0.6764(5) 0.5045(5) 0.035(2) Uani 1 1 d . . .
H82 H 0.2936 0.6925 0.5111 0.043 Uiso 1 1 calc R . .
C83 C 0.4963(12) 0.7043(5) 0.5246(6) 0.046(3) Uani 1 1 d . . .
H83 H 0.4945 0.7397 0.5441 0.055 Uiso 1 1 calc R . .
C84 C 0.6216(11) 0.6805(6) 0.5164(6) 0.052(3) Uani 1 1 d . . .
H84 H 0.7052 0.6989 0.5319 0.062 Uiso 1 1 calc R . .
C85 C 0.6221(11) 0.6307(6) 0.4858(6) 0.046(3) Uani 1 1 d . . .
H85 H 0.7067 0.6147 0.4801 0.055 Uiso 1 1 calc R . .
C86 C 0.5001(10) 0.6029(5) 0.4629(5) 0.037(2) Uani 1 1 d . . .
H86 H 0.5014 0.5694 0.4396 0.044 Uiso 1 1 calc R . .
C87 C -0.0893(10) 0.6630(4) 0.2555(4) 0.029(2) Uani 1 1 d . . .
C88 C 0.0204(11) 0.6946(5) 0.2380(5) 0.035(2) Uani 1 1 d . . .
C89 C 0.0401(13) 0.6910(6) 0.1781(5) 0.049(3) Uani 1 1 d . . .
H89 H 0.1173 0.7096 0.1672 0.058 Uiso 1 1 calc R . .
C91 C -0.1593(15) 0.6391(7) 0.1488(6) 0.060(4) Uani 1 1 d . . .
H91 H -0.2218 0.6205 0.1181 0.072 Uiso 1 1 calc R . .
C92 C -0.1892(11) 0.6414(4) 0.2081(5) 0.035(2) Uani 1 1 d . . .
C93 C 0.1125(11) 0.7357(5) 0.2810(5) 0.040(3) Uani 1 1 d . . .
C94 C 0.2029(17) 0.7728(7) 0.2453(8) 0.071(4) Uani 1 1 d . . .
H94A H 0.1479 0.7859 0.2068 0.106 Uiso 1 1 calc R . .
H94B H 0.28 0.7506 0.2361 0.106 Uiso 1 1 calc R . .
H94C H 0.2374 0.8051 0.2706 0.106 Uiso 1 1 calc R . .
C95 C 0.2124(12) 0.7083(5) 0.3341(6) 0.048(3) Uani 1 1 d . . .
H95A H 0.2515 0.7373 0.3633 0.073 Uiso 1 1 calc R . .
H95B H 0.2859 0.6894 0.3175 0.073 Uiso 1 1 calc R . .
H95C H 0.1631 0.6809 0.3552 0.073 Uiso 1 1 calc R . .
C96 C 0.0238(14) 0.7788(6) 0.3084(6) 0.053(3) Uani 1 1 d . . .
H96A H -0.0506 0.7914 0.2764 0.079 Uiso 1 1 calc R . .
H96B H 0.0801 0.811 0.3244 0.079 Uiso 1 1 calc R . .
H96C H -0.0147 0.7613 0.342 0.079 Uiso 1 1 calc R . .
C101 C -0.3297(13) 0.6206(6) 0.2204(7) 0.053(3) Uani 1 1 d . . .
C102 C -0.3963(13) 0.6660(6) 0.2545(7) 0.056(3) Uani 1 1 d . . .
H10G H -0.4959 0.6624 0.2447 0.085 Uiso 1 1 calc R . .
H10H H -0.369 0.7031 0.2416 0.085 Uiso 1 1 calc R . .
H10I H -0.3667 0.6617 0.2989 0.085 Uiso 1 1 calc R . .
C103 C -0.3242(13) 0.5636(7) 0.2489(7) 0.064(4) Uani 1 1 d . . .
H10A H -0.3192 0.5352 0.2172 0.096 Uiso 1 1 calc R . .
H10B H -0.4065 0.5575 0.2671 0.096 Uiso 1 1 calc R . .
H10C H -0.2432 0.5608 0.2809 0.096 Uiso 1 1 calc R . .
C104 C -0.4303(18) 0.6137(9) 0.1585(9) 0.093(7) Uani 1 1 d . . .
H10D H -0.5143 0.5954 0.1662 0.14 Uiso 1 1 calc R . .
H10E H -0.3875 0.5905 0.1303 0.14 Uiso 1 1 calc R . .
H10F H -0.4524 0.6506 0.14 0.14 Uiso 1 1 calc R . .
Ge1 Ge 0.48143(10) 0.00842(5) 0.17669(5) 0.0316(2) Uani 1 1 d . . .
Ge2 Ge 0.11569(10) 0.53019(4) 0.35149(4) 0.0260(2) Uani 1 1 d . . .
As1 As 0.73813(13) -0.07183(7) 0.11533(6) 0.0553(4) Uani 1 1 d . . .
As2 As -0.09602(10) 0.65508(4) 0.34500(5) 0.0316(2) Uani 1 1 d . . .
O1 O 0.7454(7) -0.0060(3) 0.2102(4) 0.045(2) Uani 1 1 d . . .
O2 O 0.4924(6) -0.0387(3) 0.2424(3) 0.0289(15) Uani 1 1 d . . .
O3 O 0.0019(6) 0.5858(3) 0.4340(3) 0.0283(15) Uani 1 1 d . . .
O4 O 0.2618(6) 0.5682(3) 0.3930(3) 0.0331(16) Uani 1 1 d . . .
C90 C -0.0445(14) 0.6623(6) 0.1323(5) 0.050(3) Uani 1 1 d D B .
C100 C -0.007(2) 0.6563(9) 0.0689(6) 0.089(6) Uani 1 1 d D . .
C97 C 0.113(4) 0.687(2) 0.052(2) 0.100(9) Uani 0.44(2) 1 d PDU B 1
H97A H 0.088 0.7261 0.0422 0.15 Uiso 0.44(2) 1 calc PR B 1
H97B H 0.1406 0.6692 0.0157 0.15 Uiso 0.44(2) 1 calc PR B 1
H97C H 0.1897 0.6857 0.0862 0.15 Uiso 0.44(2) 1 calc PR B 1
C98 C -0.022(5) 0.5947(14) 0.0503(16) 0.087(10) Uani 0.44(2) 1 d PDU B 1
H98A H -0.0217 0.5912 0.0061 0.131 Uiso 0.44(2) 1 calc PR B 1
H98B H -0.109 0.5803 0.0597 0.131 Uiso 0.44(2) 1 calc PR B 1
H98C H 0.0536 0.5731 0.0731 0.131 Uiso 0.44(2) 1 calc PR B 1
C99 C -0.131(4) 0.678(2) 0.0176(16) 0.098(9) Uani 0.44(2) 1 d PDU B 1
H99A H -0.1739 0.7108 0.0334 0.147 Uiso 0.44(2) 1 calc PR B 1
H99B H -0.1982 0.6482 0.0077 0.147 Uiso 0.44(2) 1 calc PR B 1
H99C H -0.095 0.6889 -0.0196 0.147 Uiso 0.44(2) 1 calc PR B 1
C97' C 0.142(3) 0.6458(18) 0.0672(14) 0.093(9) Uani 0.56(2) 1 d PDU B 2
H97D H 0.1655 0.6616 0.0293 0.139 Uiso 0.56(2) 1 calc PR B 2
H97E H 0.1594 0.6054 0.0684 0.139 Uiso 0.56(2) 1 calc PR B 2
H97F H 0.1978 0.6637 0.1029 0.139 Uiso 0.56(2) 1 calc PR B 2
C98' C -0.121(4) 0.6350(18) 0.0223(12) 0.097(8) Uani 0.56(2) 1 d PDU B 2
H98D H -0.0895 0.6314 -0.0174 0.146 Uiso 0.56(2) 1 calc PR B 2
H98E H -0.1974 0.6613 0.0184 0.146 Uiso 0.56(2) 1 calc PR B 2
H98F H -0.1498 0.5983 0.0352 0.146 Uiso 0.56(2) 1 calc PR B 2
C99' C -0.017(4) 0.7201(14) 0.0387(15) 0.090(8) Uani 0.56(2) 1 d PDU B 2
H99D H 0.0572 0.7433 0.0603 0.135 Uiso 0.56(2) 1 calc PR B 2
H99E H -0.1052 0.7369 0.0428 0.135 Uiso 0.56(2) 1 calc PR B 2
H99F H -0.0093 0.7177 -0.0049 0.135 Uiso 0.56(2) 1 calc PR B 2
C11 C 0.703(2) 0.2500(9) 0.3427(11) 0.104(6) Uani 1 1 d U . .
H11A H 0.7368 0.288 0.353 0.156 Uiso 1 1 calc R . .
H11B H 0.78 0.226 0.3364 0.156 Uiso 1 1 calc R . .
H11C H 0.6614 0.235 0.3764 0.156 Uiso 1 1 calc R . .
C10 C 0.603(3) 0.2514(12) 0.2871(13) 0.123(6) Uani 1 1 d U . .
H10 H 0.6604 0.2669 0.2578 0.148 Uiso 1 1 calc R . .
C12 C 0.502(3) 0.2873(13) 0.2784(15) 0.154(9) Uani 1 1 d U . .
H12A H 0.507 0.3117 0.3145 0.232 Uiso 1 1 calc R . .
H12B H 0.4146 0.2669 0.2724 0.232 Uiso 1 1 calc R . .
H12C H 0.5071 0.31 0.2419 0.232 Uiso 1 1 calc R . .
C52 C 0.5310(18) -0.1673(7) 0.1743(7) 0.065(4) Uani 1 1 d . . .
H52A H 0.5689 -0.1948 0.2055 0.098 Uiso 1 1 calc R . .
H52B H 0.4335 -0.162 0.1753 0.098 Uiso 1 1 calc R . .
H52C H 0.5789 -0.1315 0.1827 0.098 Uiso 1 1 calc R . .
C49 C 0.549(2) -0.1883(6) 0.1115(7) 0.068(4) Uani 1 1 d . . .
C50 C 0.685(3) -0.2167(12) 0.1083(12) 0.120(8) Uani 1 1 d U . .
H50A H 0.755 -0.1881 0.106 0.18 Uiso 1 1 calc R . .
H50B H 0.6756 -0.2406 0.0717 0.18 Uiso 1 1 calc R . .
H50C H 0.7123 -0.2397 0.1451 0.18 Uiso 1 1 calc R . .
C51 C 0.431(3) -0.2354(12) 0.1022(12) 0.121(8) Uani 1 1 d U . .
H51A H 0.4494 -0.2632 0.1352 0.182 Uiso 1 1 calc R . .
H51B H 0.4286 -0.254 0.0624 0.182 Uiso 1 1 calc R . .
H51C H 0.3421 -0.2176 0.1033 0.182 Uiso 1 1 calc R . .

loop_
_atom_site_aniso_label
_atom_site_aniso_U_11
_atom_site_aniso_U_22
_atom_site_aniso_U_33
_atom_site_aniso_U_23
_atom_site_aniso_U_13
_atom_site_aniso_U_12
C1 0.037(5) 0.040(7) 0.041(6) -0.005(5) 0.002(5) 0.004(5)
C2 0.046(6) 0.042(7) 0.049(7) -0.016(5) 0.004(5) 0.011(6)
C3 0.096(11) 0.047(8) 0.049(7) -0.003(7) -0.001(7) 0.011(9)
C5 0.102(12) 0.036(7) 0.054(8) 0.009(6) -0.004(8) -0.007(8)
C6 0.065(8) 0.045(8) 0.051(7) 0.008(6) -0.008(6) 0.007(7)
C7 0.041(6) 0.053(8) 0.040(6) -0.013(5) 0.003(5) 0.003(6)
C8 0.066(8) 0.064(9) 0.044(7) -0.011(6) 0.010(6) -0.004(7)
C9 0.063(9) 0.090(13) 0.111(14) -0.052(11) 0.029(9) 0.024(9)
C4 0.139(15) 0.022(7) 0.053(8) -0.003(6) -0.016(9) 0.004(8)
C13 0.110(13) 0.035(7) 0.056(8) 0.000(6) 0.015(8) -0.032(8)
C14 0.079(12) 0.076(13) 0.116(16) 0.010(11) 0.034(11) -0.019(10)
C15 0.18(2) 0.047(9) 0.070(11) 0.018(9) -0.003(12) -0.019(12)
C16 0.049(3) 0.048(3) 0.048(3) -0.0004(10) 0.0078(11) 0.0009(10)
C17 0.061(3) 0.061(4) 0.061(4) -0.0005(10) 0.0097(11) 0.0002(10)
C18 0.050(7) 0.055(9) 0.064(8) -0.003(7) -0.004(6) -0.008(7)
C19 0.058(7) 0.083(10) 0.035(6) 0.002(7) -0.011(5) 0.015(8)
C20 0.036(5) 0.033(6) 0.042(6) 0.004(5) 0.011(4) 0.005(5)
C21 0.030(5) 0.022(5) 0.032(5) 0.006(4) 0.004(4) 0.007(4)
C22 0.023(4) 0.035(6) 0.033(5) -0.002(4) -0.003(4) 0.005(4)
C23 0.025(5) 0.039(6) 0.046(6) 0.005(5) -0.004(4) -0.002(5)
C24 0.036(6) 0.055(8) 0.061(8) -0.002(6) 0.003(5) 0.000(6)
C25 0.034(6) 0.075(10) 0.069(9) 0.015(7) 0.003(6) 0.011(6)
C26 0.033(6) 0.069(10) 0.076(10) 0.026(8) -0.010(6) -0.003(6)
C27 0.044(7) 0.067(9) 0.045(7) 0.022(6) -0.003(5) -0.007(6)
C28 0.040(6) 0.038(7) 0.045(6) 0.018(5) 0.000(5) 0.003(5)
C29 0.025(4) 0.039(6) 0.025(5) 0.002(4) 0.007(4) -0.007(4)
C30 0.038(6) 0.046(7) 0.056(7) 0.012(6) 0.009(5) 0.011(5)
C31 0.040(6) 0.053(8) 0.056(8) 0.010(6) 0.004(5) -0.006(6)
C32 0.057(7) 0.045(7) 0.044(7) 0.016(5) 0.001(5) -0.015(6)
C33 0.043(6) 0.063(9) 0.050(7) 0.010(6) 0.019(5) -0.015(6)
C34 0.030(5) 0.044(6) 0.024(5) -0.006(4) 0.002(4) 0.004(5)
C35 0.057(7) 0.053(8) 0.027(5) -0.002(5) 0.000(5) 0.013(6)
C36 0.071(8) 0.052(7) 0.021(5) 0.010(5) 0.017(5) 0.013(7)
C37 0.089(10) 0.053(8) 0.028(6) 0.015(5) 0.010(6) 0.017(8)
C39 0.069(8) 0.044(7) 0.043(7) 0.001(6) 0.004(6) 0.016(7)
C41 0.094(11) 0.070(10) 0.050(8) 0.011(7) 0.031(8) -0.003(9)
C42 0.114(7) 0.114(7) 0.114(7) 0.0002(10) 0.0195(16) -0.0002(10)
C43 0.33(4) 0.084(15) 0.132(19) -0.047(14) 0.18(2) -0.09(2)
C44 0.23(3) 0.13(2) 0.054(10) -0.003(11) 0.082(15) -0.06(2)
C38 0.059(8) 0.054(8) 0.040(6) 0.004(6) -0.005(5) 0.012(7)
C45 0.089(12) 0.114(16) 0.050(9) -0.015(9) -0.014(8) 0.010(11)
C46 0.13(2) 0.101(19) 0.12(2) -0.004(17) -0.047(17) 0.047(17)
C47 0.115(19) 0.080(19) 0.11(2) -0.016(15) -0.001(17) 0.034(17)
C48 0.093(17) 0.097(19) 0.103(19) -0.015(16) -0.030(16) 0.031(17)
C46' 0.13(2) 0.10(2) 0.13(2) -0.026(16) -0.015(18) 0.038(18)
C47' 0.123(19) 0.098(19) 0.12(2) -0.007(17) -0.017(17) 0.016(18)
C48' 0.112(18) 0.106(19) 0.12(2) -0.003(16) -0.048(16) 0.043(17)
C40 0.091(10) 0.033(6) 0.030(6) -0.003(5) 0.010(6) 0.017(7)
C53 0.037(5) 0.022(5) 0.026(5) -0.005(4) -0.001(4) 0.014(4)
C54 0.043(6) 0.053(7) 0.019(4) -0.003(4) 0.001(4) 0.010(5)
C55 0.037(5) 0.036(6) 0.028(5) 0.006(4) 0.004(4) 0.002(5)
C56 0.054(7) 0.031(6) 0.043(6) 0.007(5) 0.015(5) -0.007(5)
C57 0.044(6) 0.028(6) 0.035(5) 0.010(4) 0.011(4) -0.011(5)
C58 0.036(5) 0.028(5) 0.026(5) 0.000(4) 0.015(4) -0.001(4)
C59 0.034(5) 0.043(7) 0.046(6) 0.005(5) 0.008(5) -0.004(5)
C60 0.041(6) 0.064(9) 0.043(7) 0.016(6) -0.012(5) -0.003(6)
C61 0.055(7) 0.038(7) 0.075(9) 0.002(6) 0.015(6) 0.009(6)
C62 0.087(10) 0.034(7) 0.037(6) 0.009(5) 0.010(6) -0.005(7)
C63 0.125(14) 0.028(7) 0.054(8) 0.013(6) 0.005(9) 0.006(8)
C64 0.071(8) 0.052(8) 0.044(7) 0.019(6) 0.014(6) -0.021(7)
C65 0.038(6) 0.032(6) 0.045(6) 0.012(5) 0.018(5) -0.004(5)
C66 0.042(6) 0.055(8) 0.049(6) 0.005(6) 0.020(5) -0.005(6)
C67 0.070(9) 0.044(8) 0.059(8) 0.004(6) 0.000(7) -0.015(7)
C68 0.048(6) 0.035(6) 0.025(5) -0.008(4) 0.004(4) -0.011(5)
C69 0.112(12) 0.038(7) 0.066(9) -0.013(6) 0.051(9) -0.020(8)
C70 0.122(14) 0.098(13) 0.054(9) 0.016(8) 0.046(9) 0.071(12)
C71 0.066(9) 0.160(19) 0.038(7) -0.030(9) 0.026(6) -0.039(11)
C72 0.018(4) 0.041(6) 0.019(4) -0.012(4) 0.003(3) -0.005(4)
C73 0.032(5) 0.024(5) 0.031(5) -0.005(4) 0.007(4) -0.006(4)
C74 0.018(4) 0.029(5) 0.034(5) 0.006(4) -0.009(4) -0.009(4)
C75 0.033(5) 0.029(5) 0.023(5) 0.003(4) 0.006(4) -0.006(4)
C76 0.036(5) 0.057(8) 0.036(6) 0.001(5) 0.014(4) 0.001(5)
C77 0.055(7) 0.072(9) 0.029(5) -0.008(6) 0.015(5) 0.015(7)
C78 0.057(7) 0.070(8) 0.020(5) -0.005(5) 0.012(5) -0.008(6)
C79 0.054(7) 0.048(7) 0.033(6) -0.006(5) 0.002(5) -0.001(6)
C80 0.039(5) 0.040(7) 0.031(5) 0.005(5) 0.011(4) 0.008(5)
C81 0.020(4) 0.037(6) 0.026(5) -0.003(4) -0.010(3) -0.010(4)
C82 0.030(5) 0.035(6) 0.042(6) 0.011(5) 0.006(4) -0.008(4)
C83 0.048(7) 0.038(7) 0.051(7) -0.011(5) 0.007(5) -0.016(6)
C84 0.023(5) 0.069(9) 0.060(8) 0.009(7) -0.001(5) -0.015(6)
C85 0.023(5) 0.053(7) 0.063(8) -0.018(6) 0.010(5) -0.010(5)
C86 0.026(5) 0.046(7) 0.038(6) -0.010(5) 0.006(4) 0.004(5)
C87 0.033(5) 0.023(5) 0.028(5) -0.006(4) -0.004(4) 0.001(4)
C88 0.039(5) 0.034(6) 0.031(5) -0.007(4) 0.001(4) 0.010(5)
C89 0.052(7) 0.063(9) 0.033(6) 0.002(5) 0.011(5) 0.008(6)
C91 0.069(9) 0.071(10) 0.036(6) -0.020(6) -0.004(6) 0.005(8)
C92 0.039(5) 0.021(5) 0.041(6) 0.003(4) -0.005(4) 0.003(4)
C93 0.035(5) 0.048(7) 0.039(6) 0.001(5) 0.009(5) -0.014(5)
C94 0.070(9) 0.067(10) 0.078(11) 0.004(8) 0.019(8) -0.031(8)
C95 0.036(6) 0.036(7) 0.066(8) -0.004(6) -0.011(5) -0.005(5)
C96 0.063(8) 0.041(7) 0.054(8) -0.009(6) 0.012(6) 0.003(6)
C101 0.047(7) 0.041(7) 0.066(8) 0.005(6) -0.002(6) -0.006(6)
C102 0.048(7) 0.052(9) 0.067(8) 0.007(6) 0.001(6) 0.000(6)
C103 0.038(6) 0.072(10) 0.078(10) 0.029(8) 0.000(6) 0.010(7)
C104 0.072(10) 0.104(15) 0.086(12) 0.037(11) -0.036(9) -0.043(10)
Ge1 0.0338(5) 0.0312(6) 0.0287(5) 0.0013(4) 0.0019(4) 0.0070(5)
Ge2 0.0293(5) 0.0260(5) 0.0236(5) -0.0032(4) 0.0066(4) -0.0032(4)
As1 0.0453(7) 0.0729(10) 0.0493(7) -0.0075(7) 0.0130(5) 0.0193(7)
As2 0.0339(5) 0.0283(5) 0.0343(5) 0.0005(4) 0.0105(4) 0.0028(5)
O1 0.032(4) 0.037(5) 0.067(5) -0.010(4) 0.015(4) -0.002(3)
O2 0.026(3) 0.025(4) 0.035(4) 0.006(3) 0.002(3) 0.011(3)
O3 0.025(3) 0.041(4) 0.019(3) 0.005(3) 0.003(2) 0.001(3)
O4 0.023(3) 0.035(4) 0.042(4) -0.006(3) 0.007(3) -0.006(3)
C90 0.067(8) 0.042(7) 0.039(6) 0.002(5) 0.002(6) 0.005(6)
C100 0.126(15) 0.113(15) 0.026(6) 0.005(8) 0.007(8) 0.026(13)
C97 0.100(9) 0.100(9) 0.100(9) -0.0001(10) 0.0169(17) 0.0000(10)
C98 0.12(2) 0.11(2) 0.044(15) -0.036(15) 0.037(15) -0.023(19)
C99 0.126(17) 0.103(18) 0.065(14) 0.008(16) 0.012(14) -0.009(18)
C97' 0.103(16) 0.109(18) 0.075(14) -0.020(14) 0.041(13) 0.016(15)
C98' 0.133(19) 0.109(19) 0.049(12) -0.009(14) 0.012(13) -0.027(18)
C99' 0.105(14) 0.093(14) 0.072(13) 0.030(12) 0.016(12) 0.002(13)
C11 0.120(13) 0.073(11) 0.109(13) -0.027(10) -0.010(11) -0.017(10)
C10 0.123(6) 0.123(6) 0.123(6) -0.0003(10) 0.0201(15) 0.0000(10)
C12 0.129(15) 0.124(15) 0.190(17) -0.068(14) -0.031(14) 0.010(14)
C52 0.085(10) 0.055(9) 0.060(9) 0.020(7) 0.024(8) 0.013(8)
C49 0.113(13) 0.036(7) 0.048(8) 0.008(6) -0.010(8) 0.012(8)
C50 0.120(8) 0.120(8) 0.120(8) 0.0002(10) 0.0203(16) 0.0002(10)
C51 0.122(8) 0.121(8) 0.122(8) 0.0001(10) 0.0203(17) -0.0002(10)

loop_
_atom_type_symbol
_atom_type_description
_atom_type_scat_dispersion_real
_atom_type_scat_dispersion_imag
_atom_type_scat_source
C C 0.0033 0.0016 'International Tables Vol C Tables 4.2.6.8 and 6.1.1.4'
H H 0 0 'International Tables Vol C Tables 4.2.6.8 and 6.1.1.4'
Ge Ge 0.1547 1.8001 'International Tables Vol C Tables 4.2.6.8 and 6.1.1.4'
As As 0.0499 2.0058 'International Tables Vol C Tables 4.2.6.8 and 6.1.1.4'
O O 0.0106 0.006 'International Tables Vol C Tables 4.2.6.8 and 6.1.1.4'

loop_
_geom_angle_atom_site_label_1
_geom_angle_atom_site_label_2
_geom_angle_atom_site_label_3
_geom_angle
C6 C1 C2 118.2(12)
C6 C1 Ge1 123.3(9)
C2 C1 Ge1 118.4(9)
C3 C2 C1 117.4(13)
C3 C2 C7 119.0(12)
C1 C2 C7 123.6(11)
C4 C3 C2 122.9(14)
C4 C3 H3 118.5
C2 C3 H3 118.5
C4 C5 C6 121.3(15)
C4 C5 H5 119.4
C6 C5 H5 119.4
C1 C6 C5 121.6(14)
C1 C6 C13 121.7(12)
C5 C6 C13 116.5(13)
C8 C7 C9 110.1(12)
C8 C7 C2 110.4(10)
C9 C7 C2 110.5(12)
C8 C7 H7 108.6
C9 C7 H7 108.6
C2 C7 H7 108.6
C7 C8 H8A 109.5
C7 C8 H8B 109.5
H8A C8 H8B 109.5
C7 C8 H8C 109.5
H8A C8 H8C 109.5
H8B C8 H8C 109.5
C7 C9 H9A 109.5
C7 C9 H9B 109.5
H9A C9 H9B 109.5
C7 C9 H9C 109.5
H9A C9 H9C 109.5
H9B C9 H9C 109.5
C5 C4 C3 118.5(13)
C5 C4 C10 121.5(18)
C3 C4 C10 119.9(18)
C15 C13 C6 112.0(15)
C15 C13 C14 112.0(15)
C6 C13 C14 111.0(13)
C15 C13 H13 107.1
C6 C13 H13 107.1
C14 C13 H13 107.1
C13 C14 H14A 109.5
C13 C14 H14B 109.5
H14A C14 H14B 109.5
C13 C14 H14C 109.5
H14A C14 H14C 109.5
H14B C14 H14C 109.5
C13 C15 H15A 109.5
C13 C15 H15B 109.5
H15A C15 H15B 109.5
C13 C15 H15C 109.5
H15A C15 H15C 109.5
H15B C15 H15C 109.5
C17 C16 C19 109.5(12)
C17 C16 C18 108.5(11)
C19 C16 C18 109.5(12)
C17 C16 Ge1 110.1(9)
C19 C16 Ge1 106.6(9)
C18 C16 Ge1 112.6(9)
C16 C17 H17A 109.5
C16 C17 H17B 109.5
H17A C17 H17B 109.5
C16 C17 H17C 109.5
H17A C17 H17C 109.5
H17B C17 H17C 109.5
C16 C18 H18A 109.5
C16 C18 H18B 109.5
H18A C18 H18B 109.5
C16 C18 H18C 109.5
H18A C18 H18C 109.5
H18B C18 H18C 109.5
C16 C19 H19A 109.5
C16 C19 H19B 109.5
H19A C19 H19B 109.5
C16 C19 H19C 109.5
H19A C19 H19C 109.5
H19B C19 H19C 109.5
O1 C20 As1 108.9(7)
O1 C20 Ge1 101.4(7)
As1 C20 Ge1 148.0(7)
C22 C21 O1 122.0(8)
C22 C21 C23 125.0(9)
O1 C21 C23 112.9(9)
C21 C22 O2 121.1(9)
C21 C22 C29 126.2(9)
O2 C22 C29 112.1(8)
C24 C23 C28 116.9(10)
C24 C23 C21 119.9(11)
C28 C23 C21 122.8(10)
C25 C24 C23 122.9(13)
C25 C24 H24 118.5
C23 C24 H24 118.5
C24 C25 C26 119.9(13)
C24 C25 H25 120.1
C26 C25 H25 120.1
C25 C26 C27 119.9(11)
C25 C26 H26 120.1
C27 C26 H26 120.1
C28 C27 C26 119.6(13)
C28 C27 H27 120.2
C26 C27 H27 120.2
C27 C28 C23 120.6(11)
C27 C28 H28 119.7
C23 C28 H28 119.7
C34 C29 C30 118.5(10)
C34 C29 C22 119.8(9)
C30 C29 C22 121.5(9)
C31 C30 C29 121.0(11)
C31 C30 H30 119.5
C29 C30 H30 119.5
C30 C31 C32 119.1(12)
C30 C31 H31 120.4
C32 C31 H31 120.4
C33 C32 C31 119.4(11)
C33 C32 H32 120.3
C31 C32 H32 120.3
C32 C33 C34 122.4(11)
C32 C33 H33 118.8
C34 C33 H33 118.8
C33 C34 C29 119.5(11)
C33 C34 H34 120.3
C29 C34 H34 120.3
C40 C35 C36 120.2(11)
C40 C35 As1 119.5(9)
C36 C35 As1 120.3(10)
C37 C36 C35 115.0(12)
C37 C36 C41 119.7(11)
C35 C36 C41 125.2(12)
C36 C37 C38 125.8(11)
C36 C37 H37 117.1
C38 C37 H37 117.1
C40 C39 C38 122.8(14)
C40 C39 H39 118.6
C38 C39 H39 118.6
C36 C41 C43 109.9(13)
C36 C41 C44 110.6(15)
C43 C41 C44 107.6(17)
C36 C41 C42 109.6(14)
C43 C41 C42 116(2)
C44 C41 C42 103.3(17)
C41 C42 H42A 109.5
C41 C42 H42B 109.5
H42A C42 H42B 109.5
C41 C42 H42C 109.5
H42A C42 H42C 109.5
H42B C42 H42C 109.5
C41 C43 H43A 109.5
C41 C43 H43B 109.5
H43A C43 H43B 109.5
C41 C43 H43C 109.5
H43A C43 H43C 109.5
H43B C43 H43C 109.5
C41 C44 H44A 109.5
C41 C44 H44B 109.5
H44A C44 H44B 109.5
C41 C44 H44C 109.5
H44A C44 H44C 109.5
H44B C44 H44C 109.5
C37 C38 C39 115.8(12)
C37 C38 C45 124.4(12)
C39 C38 C45 119.7(14)
C48' C45 C48 61.3(19)
C48' C45 C38 107.9(18)
C48 C45 C38 108.8(17)
C48' C45 C47 136(2)
C48 C45 C47 103(2)
C38 C45 C47 115.7(19)
C48' C45 C47' 101(2)
C38 C45 C47' 116.8(19)
C47 C45 C47' 59.9(19)
C48' C45 C46' 112(2)
C48 C45 C46' 136(3)
C38 C45 C46' 115(2)
C47 C45 C46' 49(3)
C47' C45 C46' 104(2)
C48' C45 C46 54(3)
C48 C45 C46 110(2)
C38 C45 C46 114(2)
C47 C45 C46 105(2)
C47' C45 C46 128(3)
C46' C45 C46 60(2)
C45 C46 H46A 109.5
C45 C46 H46B 109.5
H46A C46 H46B 109.5
C45 C46 H46C 109.5
H46A C46 H46C 109.5
H46B C46 H46C 109.5
C45 C47 H47A 109.5
C45 C47 H47B 109.5
H47A C47 H47B 109.5
C45 C47 H47C 109.5
H47A C47 H47C 109.5
H47B C47 H47C 109.5
C45 C48 H48A 109.5
C45 C48 H48B 109.5
H48A C48 H48B 109.5
C45 C48 H48C 109.5
H48A C48 H48C 109.5
H48B C48 H48C 109.5
C45 C46' H46D 109.5
C45 C46' H46E 109.5
H46D C46' H46E 109.5
C45 C46' H46F 109.5
H46D C46' H46F 109.5
H46E C46' H46F 109.5
C45 C47' H47D 109.5
C45 C47' H47E 109.5
H47D C47' H47E 109.5
C45 C47' H47F 109.5
H47D C47' H47F 109.5
H47E C47' H47F 109.5
C45 C48' H48D 109.5
C45 C48' H48E 109.5
H48D C48' H48E 109.5
C45 C48' H48F 109.5
H48D C48' H48F 109.5
H48E C48' H48F 109.5
C39 C40 C35 119.1(12)
C39 C40 C49 116.2(13)
C35 C40 C49 124.2(13)
C58 C53 C54 117.7(10)
C58 C53 Ge2 120.5(7)
C54 C53 Ge2 121.8(8)
C55 C54 C53 120.8(10)
C55 C54 C59 115.5(9)
C53 C54 C59 123.7(10)
C54 C55 C56 119.4(10)
C54 C55 H55 120.3
C56 C55 H55 120.3
C57 C56 C55 118.3(10)
C57 C56 C62 125.3(11)
C55 C56 C62 116.4(11)
C56 C57 C58 122.8(10)
C56 C57 H57 118.6
C58 C57 H57 118.6
C53 C58 C57 120.8(10)
C53 C58 C65 123.9(9)
C57 C58 C65 115.3(9)
C61 C59 C54 111.5(10)
C61 C59 C60 110.3(10)
C54 C59 C60 110.2(9)
C61 C59 H59 108.2
C54 C59 H59 108.2
C60 C59 H59 108.2
C59 C60 H60A 109.5
C59 C60 H60B 109.5
H60A C60 H60B 109.5
C59 C60 H60C 109.5
H60A C60 H60C 109.5
H60B C60 H60C 109.5
C59 C61 H61A 109.5
C59 C61 H61B 109.5
H61A C61 H61B 109.5
C59 C61 H61C 109.5
H61A C61 H61C 109.5
H61B C61 H61C 109.5
C56 C62 C63 111.9(11)
C56 C62 C64 112.0(11)
C63 C62 C64 109.4(12)
C56 C62 H62 107.8
C63 C62 H62 107.8
C64 C62 H62 107.8
C62 C63 H63A 109.5
C62 C63 H63B 109.5
H63A C63 H63B 109.5
C62 C63 H63C 109.5
H63A C63 H63C 109.5
H63B C63 H63C 109.5
C62 C64 H64A 109.5
C62 C64 H64B 109.5
H64A C64 H64B 109.5
C62 C64 H64C 109.5
H64A C64 H64C 109.5
H64B C64 H64C 109.5
C58 C65 C66 113.7(9)
C58 C65 C67 111.6(10)
C66 C65 C67 108.9(10)
C58 C65 H65 107.4
C66 C65 H65 107.4
C67 C65 H65 107.4
C65 C66 H66A 109.5
C65 C66 H66B 109.5
H66A C66 H66B 109.5
C65 C66 H66C 109.5
H66A C66 H66C 109.5
H66B C66 H66C 109.5
C65 C67 H67A 109.5
C65 C67 H67B 109.5
H67A C67 H67B 109.5
C65 C67 H67C 109.5
H67A C67 H67C 109.5
H67B C67 H67C 109.5
C69 C68 C71 113.4(13)
C69 C68 C70 108.1(12)
C71 C68 C70 108.6(14)
C69 C68 Ge2 111.5(8)
C71 C68 Ge2 108.2(8)
C70 C68 Ge2 106.8(8)
C68 C69 H69A 109.5
C68 C69 H69B 109.5
H69A C69 H69B 109.5
C68 C69 H69C 109.5
H69A C69 H69C 109.5
H69B C69 H69C 109.5
C68 C70 H70A 109.5
C68 C70 H70B 109.5
H70A C70 H70B 109.5
C68 C70 H70C 109.5
H70A C70 H70C 109.5
H70B C70 H70C 109.5
C68 C71 H71A 109.5
C68 C71 H71B 109.5
H71A C71 H71B 109.5
C68 C71 H71C 109.5
H71A C71 H71C 109.5
H71B C71 H71C 109.5
O3 C72 As2 107.0(6)
O3 C72 Ge2 103.6(6)
As2 C72 Ge2 148.5(5)
C74 C73 O3 123.1(9)
C74 C73 C75 126.2(9)
O3 C73 C75 110.5(8)
C73 C74 O4 123.7(8)
C73 C74 C81 124.4(10)
O4 C74 C81 111.9(8)
C80 C75 C76 117.5(9)
C80 C75 C73 123.4(9)
C76 C75 C73 119.0(9)
C77 C76 C75 119.5(11)
C77 C76 H76 120.2
C75 C76 H76 120.2
C78 C77 C76 121.1(11)
C78 C77 H77 119.4
C76 C77 H77 119.4
C77 C78 C79 121.0(10)
C77 C78 H78 119.5
C79 C78 H78 119.5
C80 C79 C78 118.9(11)
C80 C79 H79 120.6
C78 C79 H79 120.6
C79 C80 C75 121.9(10)
C79 C80 H80 119
C75 C80 H80 119
C82 C81 C86 118.3(9)
C82 C81 C74 122.7(9)
C86 C81 C74 118.4(9)
C83 C82 C81 121.9(11)
C83 C82 H82 119.1
C81 C82 H82 119.1
C82 C83 C84 119.8(12)
C82 C83 H83 120.1
C84 C83 H83 120.1
C85 C84 C83 119.4(10)
C85 C84 H84 120.3
C83 C84 H84 120.3
C84 C85 C86 121.1(11)
C84 C85 H85 119.5
C86 C85 H85 119.5
C85 C86 C81 119.4(10)
C85 C86 H86 120.3
C81 C86 H86 120.3
C92 C87 C88 117.7(9)
C92 C87 As2 124.2(8)
C88 C87 As2 118.1(7)
C89 C88 C87 117.8(10)
C89 C88 C93 117.6(11)
C87 C88 C93 124.5(9)
C88 C89 C90 124.5(12)
C88 C89 H89 117.7
C90 C89 H89 117.7
C90 C91 C92 123.6(12)
C90 C91 H91 118.2
C92 C91 H91 118.2
C91 C92 C87 118.5(11)
C91 C92 C101 119.7(11)
C87 C92 C101 121.9(10)
C96 C93 C95 108.7(10)
C96 C93 C88 110.1(9)
C95 C93 C88 115.7(10)
C96 C93 C94 103.6(11)
C95 C93 C94 105.7(11)
C88 C93 C94 112.3(10)
C93 C94 H94A 109.5
C93 C94 H94B 109.5
H94A C94 H94B 109.5
C93 C94 H94C 109.5
H94A C94 H94C 109.5
H94B C94 H94C 109.5
C93 C95 H95A 109.5
C93 C95 H95B 109.5
H95A C95 H95B 109.5
C93 C95 H95C 109.5
H95A C95 H95C 109.5
H95B C95 H95C 109.5
C93 C96 H96A 109.5
C93 C96 H96B 109.5
H96A C96 H96B 109.5
C93 C96 H96C 109.5
H96A C96 H96C 109.5
H96B C96 H96C 109.5
C103 C101 C102 115.2(13)
C103 C101 C92 113.2(10)
C102 C101 C92 109.7(10)
C103 C101 C104 104.1(12)
C102 C101 C104 103.8(13)
C92 C101 C104 110.1(12)
C101 C102 H10G 109.5
C101 C102 H10H 109.5
H10G C102 H10H 109.5
C101 C102 H10I 109.5
H10G C102 H10I 109.5
H10H C102 H10I 109.5
C101 C103 H10A 109.5
C101 C103 H10B 109.5
H10A C103 H10B 109.5
C101 C103 H10C 109.5
H10A C103 H10C 109.5
H10B C103 H10C 109.5
C101 C104 H10D 109.5
C101 C104 H10E 109.5
H10D C104 H10E 109.5
C101 C104 H10F 109.5
H10D C104 H10F 109.5
H10E C104 H10F 109.5
O2 Ge1 C20 89.4(4)
O2 Ge1 C16 107.8(4)
C20 Ge1 C16 123.9(5)
O2 Ge1 C1 108.9(4)
C20 Ge1 C1 109.1(5)
C16 Ge1 C1 114.2(5)
O4 Ge2 C72 89.2(3)
O4 Ge2 C68 104.4(4)
C72 Ge2 C68 124.5(4)
O4 Ge2 C53 109.7(4)
C72 Ge2 C53 108.3(4)
C68 Ge2 C53 116.3(4)
C20 As1 C35 106.5(5)
C72 As2 C87 106.0(4)
C20 O1 C21 113.6(8)
C22 O2 Ge1 123.0(6)
C72 O3 C73 114.0(7)
C74 O4 Ge2 119.1(6)
C91 C90 C89 115.9(11)
C91 C90 C100 123.5(13)
C89 C90 C100 120.5(13)
C98' C100 C97 122(2)
C98' C100 C97' 124(2)
C98' C100 C90 113.3(19)
C97 C100 C90 121(2)
C97' C100 C90 115.8(15)
C98' C100 C98 56.8(18)
C97 C100 C98 117(2)
C97' C100 C98 84(3)
C90 C100 C98 108.1(17)
C97 C100 C99 102(2)
C97' C100 C99 132(2)
C90 C100 C99 110(2)
C98 C100 C99 95(2)
C98' C100 C99' 92.7(19)
C97 C100 C99' 57(3)
C97' C100 C99' 98(2)
C90 C100 C99' 106.1(16)
C98 C100 C99' 141(2)
C99 C100 C99' 55.4(16)
C100 C97 H97A 109.5
C100 C97 H97B 109.5
C100 C97 H97C 109.5
C100 C98 H98A 109.5
C100 C98 H98B 109.5
C100 C98 H98C 109.5
C100 C99 H99A 109.5
C100 C99 H99B 109.5
C100 C99 H99C 109.5
C100 C97' H97D 109.5
C100 C97' H97E 109.5
H97D C97' H97E 109.5
C100 C97' H97F 109.5
H97D C97' H97F 109.5
H97E C97' H97F 109.5
C100 C98' H98D 109.5
C100 C98' H98E 109.5
H98D C98' H98E 109.5
C100 C98' H98F 109.5
H98D C98' H98F 109.5
H98E C98' H98F 109.5
C100 C99' H99D 109.5
C100 C99' H99E 109.5
H99D C99' H99E 109.5
C100 C99' H99F 109.5
H99D C99' H99F 109.5
H99E C99' H99F 109.5
C10 C11 H11A 109.5
C10 C11 H11B 109.5
H11A C11 H11B 109.5
C10 C11 H11C 109.5
H11A C11 H11C 109.5
H11B C11 H11C 109.5
C12 C10 C11 123(3)
C12 C10 C4 116(2)
C11 C10 C4 113(2)
C12 C10 H10 99.8
C11 C10 H10 99.8
C4 C10 H10 99.8
C10 C12 H12A 109.5
C10 C12 H12B 109.5
H12A C12 H12B 109.5
C10 C12 H12C 109.5
H12A C12 H12C 109.5
H12B C12 H12C 109.5
C49 C52 H52A 109.5
C49 C52 H52B 109.5
H52A C52 H52B 109.5
C49 C52 H52C 109.5
H52A C52 H52C 109.5
H52B C52 H52C 109.5
C52 C49 C50 115.6(15)
C52 C49 C40 114.6(12)
C50 C49 C40 110.9(16)
C52 C49 C51 98.7(16)
C50 C49 C51 108.5(17)
C40 C49 C51 107.3(14)
C49 C50 H50A 109.5
C49 C50 H50B 109.5
H50A C50 H50B 109.5
C49 C50 H50C 109.5
H50A C50 H50C 109.5
H50B C50 H50C 109.5
C49 C51 H51A 109.5
C49 C51 H51B 109.5
H51A C51 H51B 109.5
C49 C51 H51C 109.5
H51A C51 H51C 109.5
H51B C51 H51C 109.5

loop_
_geom_bond_atom_site_label_1
_geom_bond_atom_site_label_2
_geom_bond_distance
C1 C6 1.360(19)
C1 C2 1.436(16)
C1 Ge1 1.992(12)
C2 C3 1.397(19)
C2 C7 1.540(19)
C3 C4 1.36(2)
C3 H3 0.95
C5 C4 1.35(2)
C5 C6 1.39(2)
C5 H5 0.95
C6 C13 1.56(2)
C7 C8 1.513(17)
C7 C9 1.522(18)
C7 H7 1
C8 H8A 0.98
C8 H8B 0.98
C8 H8C 0.98
C9 H9A 0.98
C9 H9B 0.98
C9 H9C 0.98
C4 C10 1.53(3)
C13 C15 1.53(2)
C13 C14 1.57(2)
C13 H13 1
C14 H14A 0.98
C14 H14B 0.98
C14 H14C 0.98
C15 H15A 0.98
C15 H15B 0.98
C15 H15C 0.98
C16 C17 1.467(19)
C16 C19 1.493(18)
C16 C18 1.557(19)
C16 Ge1 1.972(12)
C17 H17A 0.98
C17 H17B 0.98
C17 H17C 0.98
C18 H18A 0.98
C18 H18B 0.98
C18 H18C 0.98
C19 H19A 0.98
C19 H19B 0.98
C19 H19C 0.98
C20 O1 1.387(14)
C20 As1 1.803(11)
C20 Ge1 1.968(10)
C21 C22 1.367(14)
C21 O1 1.400(13)
C21 C23 1.457(13)
C22 O2 1.384(11)
C22 C29 1.474(14)
C23 C24 1.399(17)
C23 C28 1.432(17)
C24 C25 1.337(17)
C24 H24 0.95
C25 C26 1.39(2)
C25 H25 0.95
C26 C27 1.41(2)
C26 H26 0.95
C27 C28 1.366(16)
C27 H27 0.95
C28 H28 0.95
C29 C34 1.403(13)
C29 C30 1.414(16)
C30 C31 1.365(18)
C30 H30 0.95
C31 C32 1.422(18)
C31 H31 0.95
C32 C33 1.354(19)
C32 H32 0.95
C33 C34 1.369(17)
C33 H33 0.95
C34 H34 0.95
C35 C40 1.409(19)
C35 C36 1.445(15)
C35 As1 1.978(12)
C36 C37 1.366(19)
C36 C41 1.49(2)
C37 C38 1.38(2)
C37 H37 0.95
C39 C40 1.34(2)
C39 C38 1.414(18)
C39 H39 0.95
C41 C43 1.53(3)
C41 C44 1.54(2)
C41 C42 1.58(3)
C42 H42A 0.98
C42 H42B 0.98
C42 H42C 0.98
C43 H43A 0.98
C43 H43B 0.98
C43 H43C 0.98
C44 H44A 0.98
C44 H44B 0.98
C44 H44C 0.98
C38 C45 1.55(2)
C45 C48' 1.53(3)
C45 C48 1.54(3)
C45 C47 1.55(4)
C45 C47' 1.56(4)
C45 C46' 1.59(4)
C45 C46 1.60(4)
C46 H46A 0.98
C46 H46B 0.98
C46 H46C 0.98
C47 H47A 0.98
C47 H47B 0.98
C47 H47C 0.98
C48 H48A 0.98
C48 H48B 0.98
C48 H48C 0.98
C46' H46D 0.98
C46' H46E 0.98
C46' H46F 0.98
C47' H47D 0.98
C47' H47E 0.98
C47' H47F 0.98
C48' H48D 0.98
C48' H48E 0.98
C48' H48F 0.98
C40 C49 1.585(17)
C53 C58 1.358(14)
C53 C54 1.437(14)
C53 Ge2 1.983(10)
C54 C55 1.405(15)
C54 C59 1.537(15)
C55 C56 1.419(16)
C55 H55 0.95
C56 C57 1.356(16)
C56 C62 1.507(15)
C57 C58 1.410(13)
C57 H57 0.95
C58 C65 1.489(15)
C59 C61 1.523(17)
C59 C60 1.541(17)
C59 H59 1
C60 H60A 0.98
C60 H60B 0.98
C60 H60C 0.98
C61 H61A 0.98
C61 H61B 0.98
C61 H61C 0.98
C62 C63 1.540(19)
C62 C64 1.55(2)
C62 H62 1
C63 H63A 0.98
C63 H63B 0.98
C63 H63C 0.98
C64 H64A 0.98
C64 H64B 0.98
C64 H64C 0.98
C65 C66 1.546(16)
C65 C67 1.555(17)
C65 H65 1
C66 H66A 0.98
C66 H66B 0.98
C66 H66C 0.98
C67 H67A 0.98
C67 H67B 0.98
C67 H67C 0.98
C68 C69 1.474(17)
C68 C71 1.511(17)
C68 C70 1.550(18)
C68 Ge2 1.956(10)
C69 H69A 0.98
C69 H69B 0.98
C69 H69C 0.98
C70 H70A 0.98
C70 H70B 0.98
C70 H70C 0.98
C71 H71A 0.98
C71 H71B 0.98
C71 H71C 0.98
C72 O3 1.413(11)
C72 As2 1.838(10)
C72 Ge2 1.937(10)
C73 C74 1.337(14)
C73 O3 1.417(11)
C73 C75 1.472(13)
C74 O4 1.393(13)
C74 C81 1.475(12)
C75 C80 1.399(14)
C75 C76 1.414(15)
C76 C77 1.388(15)
C76 H76 0.95
C77 C78 1.350(17)
C77 H77 0.95
C78 C79 1.384(18)
C78 H78 0.95
C79 C80 1.377(15)
C79 H79 0.95
C80 H80 0.95
C81 C82 1.393(15)
C81 C86 1.405(14)
C82 C83 1.361(15)
C82 H82 0.95
C83 C84 1.407(17)
C83 H83 0.95
C84 C85 1.366(19)
C84 H84 0.95
C85 C86 1.399(15)
C85 H85 0.95
C86 H86 0.95
C87 C92 1.413(13)
C87 C88 1.428(15)
C87 As2 1.995(10)
C88 C89 1.372(15)
C88 C93 1.551(15)
C89 C90 1.381(18)
C89 H89 0.95
C91 C90 1.37(2)
C91 C92 1.390(17)
C91 H91 0.95
C92 C101 1.546(17)
C93 C96 1.541(17)
C93 C95 1.546(17)
C93 C94 1.563(17)
C94 H94A 0.98
C94 H94B 0.98
C94 H94C 0.98
C95 H95A 0.98
C95 H95B 0.98
C95 H95C 0.98
C96 H96A 0.98
C96 H96B 0.98
C96 H96C 0.98
C101 C103 1.495(19)
C101 C102 1.53(2)
C101 C104 1.561(19)
C102 H10G 0.98
C102 H10H 0.98
C102 H10I 0.98
C103 H10A 0.98
C103 H10B 0.98
C103 H10C 0.98
C104 H10D 0.98
C104 H10E 0.98
C104 H10F 0.98
Ge1 O2 1.822(7)
Ge2 O4 1.822(7)
C90 C100 1.514(19)
C100 C98' 1.48(3)
C100 C97 1.50(3)
C100 C97' 1.50(3)
C100 C98 1.53(3)
C100 C99 1.61(3)
C100 C99' 1.66(3)
C97 H97A 0.98
C97 H97B 0.98
C97 H97C 0.98
C98 H98A 0.98
C98 H98B 0.98
C98 H98C 0.98
C99 H99A 0.98
C99 H99B 0.98
C99 H99C 0.98
C97' H97D 0.98
C97' H97E 0.98
C97' H97F 0.98
C98' H98D 0.98
C98' H98E 0.98
C98' H98F 0.98
C99' H99D 0.98
C99' H99E 0.98
C99' H99F 0.98
C11 C10 1.45(3)
C11 H11A 0.98
C11 H11B 0.98
C11 H11C 0.98
C10 C12 1.31(3)
C10 H10 1
C12 H12A 0.98
C12 H12B 0.98
C12 H12C 0.98
C52 C49 1.51(2)
C52 H52A 0.98
C52 H52B 0.98
C52 H52C 0.98
C49 C50 1.52(3)
C49 C51 1.61(3)
C50 H50A 0.98
C50 H50B 0.98
C50 H50C 0.98
C51 H51A 0.98
C51 H51B 0.98
C51 H51C 0.98
